data_1536263
loop_
_publ_author_name
'Watelet, H.'
'Baud, G.'
'Besse, J.P.'
'Chevalier, R.'

_publ_section_title
;
 Determination structurale et proprietes de conduction d'un nouveau
 compose de type hollandite: K1.8 (Li2.45 Sb5.55) O16 ; mise en evidence
 d'une substructure d'ordre 3
;
_journal_name_full 'Materials Research Bulletin'
_journal_page_first 863
_journal_page_last 871
_journal_volume 17
_journal_year 1982
_chemical_formula_sum 'K1.8 Li2.45 O16 Sb5.55'
_chemical_name_systematic 'K1.8 (Li2.45 Sb5.55) O16'
_space_group_IT_number 87
_symmetry_space_group_name_Hall '-I 4'
_symmetry_space_group_name_H-M 'I 4/m'
_cell_angle_alpha 90
_cell_angle_beta 90
_cell_angle_gamma 90
_cell_formula_units_Z 1
_cell_length_a 9.93
_cell_length_b 9.93
_cell_length_c 2.936
_cell_volume 289.504
_citation_journal_id_ASTM MRBUAC
_cod_data_source_file Watelet_MRBUAC_1982_431.cif
_cod_data_source_block K1.8Li2.45O16Sb5.55
_cod_database_code 1536263

loop_
_symmetry_equiv_pos_as_xyz
x,y,z
-y,x,z
-x,-y,z
y,-x,z
-x,-y,-z
y,-x,-z
x,y,-z
-y,x,-z
x+1/2,y+1/2,z+1/2
-y+1/2,x+1/2,z+1/2
-x+1/2,-y+1/2,z+1/2
y+1/2,-x+1/2,z+1/2
-x+1/2,-y+1/2,-z+1/2
y+1/2,-x+1/2,-z+1/2
x+1/2,y+1/2,-z+1/2
-y+1/2,x+1/2,-z+1/2

loop_
_atom_site_label
_atom_site_type_symbol
_atom_site_fract_x
_atom_site_fract_y
_atom_site_fract_z
_atom_site_occupancy
_atom_site_U_iso_or_equiv
O2 O-2 0.164 0.541 0 1 0.0
K1 K+1 0 0 0.5 0.48 0.0
Li1 Li+1 0.165 0.35 0 0.306 0.0
O1 O-2 0.204 0.154 0 1 0.0
Sb1 Sb+5 0.165 0.35 0 0.694 0.0
K2 K+1 0 0 0.34 0.2 0.0
